data_2011728
loop_
_publ_author_name
'Pilati, Tullio'
'Metrangolo, Pierangelo'
'Resnati, Giuseppe'

_publ_section_title
;
 4,4'-Dibromo-2,2',3,3',5,5',6,6'-octafluorobiphenyl
;
_journal_issue 1
_journal_name_full 'Acta Crystallographica Section C'
_journal_page_first 113
_journal_page_last 114
_journal_paper_doi 10.1107/S0108270100015419
_journal_volume 57
_journal_year 2001
_chemical_formula_sum 'C12 Br2 F8'
_chemical_formula_weight 455.94
_chemical_name_systematic
;
4,4'-Dibromo-2,2',3,3',5,5',6,6'-octafluorobiphenyl
;
_space_group_IT_number 14
_symmetry_cell_setting monoclinic
_symmetry_space_group_name_Hall '-P 2yn'
_symmetry_space_group_name_H-M 'P 1 21/n 1'
_audit_creation_method SHELXL97
_cell_angle_alpha 90.00
_cell_angle_beta 110.309(8)
_cell_angle_gamma 90.00
_cell_formula_units_Z 4
_cell_length_a 13.5489(13)
_cell_length_b 7.4975(10)
_cell_length_c 13.6783(12)
_cell_measurement_reflns_used 40
_cell_measurement_temperature 291.0(10)
_cell_measurement_theta_max 12.87
_cell_measurement_theta_min 5.43
_cell_volume 1303.1(3)
_computing_cell_refinement XSCANS
_computing_data_collection 'XSCANS (Siemens, 1991)'
_computing_data_reduction XSCANS
_computing_molecular_graphics 'ORTEPIII (Burnett & Johnson, 1996)'
_computing_publication_material 'SHELXL97 and PARST (Nardelli, 1983)'
_computing_structure_refinement 'SHELXL97 (Sheldrick, 1997)'
_computing_structure_solution 'SIR92 (Altomare et al., 1994)'
_diffrn_ambient_temperature 291.0(10)
_diffrn_measured_fraction_theta_full .928
_diffrn_measured_fraction_theta_max .928
_diffrn_measurement_device 'Siemens P4'
_diffrn_measurement_method '2\q/\w scans'
_diffrn_radiation_monochromator graphite
_diffrn_radiation_source 'fine-focus sealed tube'
_diffrn_radiation_type MoK\a
_diffrn_radiation_wavelength .71069
_diffrn_reflns_av_R_equivalents .042
_diffrn_reflns_av_sigmaI/netI .055
_diffrn_reflns_limit_h_max 17
_diffrn_reflns_limit_h_min 0
_diffrn_reflns_limit_k_max 9
_diffrn_reflns_limit_k_min -9
_diffrn_reflns_limit_l_max 16
_diffrn_reflns_limit_l_min -17
_diffrn_reflns_number 5995
_diffrn_reflns_theta_full 27.50
_diffrn_reflns_theta_max 27.50
_diffrn_reflns_theta_min 2.62
_diffrn_standards_decay_% .00
_diffrn_standards_interval_count 197
_diffrn_standards_number 3
_exptl_absorpt_coefficient_mu 6.308
_exptl_absorpt_correction_T_max .364
_exptl_absorpt_correction_T_min .253
_exptl_absorpt_correction_type \y-scan
_exptl_absorpt_process_details '(North et al., 1968)'
_exptl_crystal_colour colourless
_exptl_crystal_density_diffrn 2.324
_exptl_crystal_density_method 'not measured'
_exptl_crystal_description wedge
_exptl_crystal_F_000 856
_exptl_crystal_size_max .32
_exptl_crystal_size_mid .20
_exptl_crystal_size_min .16
_refine_diff_density_max .32
_refine_diff_density_min -.37
_refine_ls_extinction_coef .0015(3)
_refine_ls_extinction_method 'SHELXL97 (Sheldrick, 1997)'
_refine_ls_goodness_of_fit_ref .830
_refine_ls_hydrogen_treatment none
_refine_ls_matrix_type full
_refine_ls_number_parameters 200
_refine_ls_number_reflns 2993
_refine_ls_number_restraints 0
_refine_ls_restrained_S_all .830
_refine_ls_R_factor_all .068
_refine_ls_R_factor_gt .034
_refine_ls_shift/su_max .002
_refine_ls_shift/su_mean .000
_refine_ls_structure_factor_coef Fsqd
_refine_ls_weighting_details 'w = 1/[\s^2^(Fo^2^)+(0.0237P)^2^] where P=(Fo^2^+2Fc^2^)/3'
_refine_ls_weighting_scheme calc
_refine_ls_wR_factor_ref .063
_reflns_number_gt 1594
_reflns_number_total 2993
_reflns_threshold_expression I>2\s(I)
_cod_data_source_file na1487.cif
_cod_data_source_block I
_cod_depositor_comments
;
The following automatic conversions were performed:
'_symmetry_cell_setting' value 'Monoclinic' changed to 'monoclinic'
according to '/home/saulius/struct/CIF-dictionaries/cif_core.dic'
dictionary named 'cif_core.dic' version 2.4.1 from
2010-06-29.

'_geom_bond_publ_flag' value 'NO' changed to 'no' according
to '/home/saulius/struct/CIF-dictionaries/cif_core.dic' dictionary named
'cif_core.dic' version 2.4.1 from 2010-06-29 (23 times).

Automatic conversion script
Id: cif_fix_enum 1527 2010-12-29 10:47:43Z saulius 

The following automatic conversions were performed:

'_symmetry_cell_setting' value 'Monoclinic' changed to 'monoclinic'
according to /home/saulius/struct/CIF-dictionaries/cif_core.dic
dictionary named 'cif_core.dic' version 2.4.1 from
2010-06-29.

'_geom_bond_publ_flag' value 'NO' changed to 'no'
according to /home/saulius/struct/CIF-dictionaries/cif_core.dic
dictionary named 'cif_core.dic' version 2.4.1 from 2010-06-29 (23
times).

'_geom_angle_publ_flag' value 'NO' changed to 'no' according
to /home/saulius/struct/CIF-dictionaries/cif_core.dic dictionary
named 'cif_core.dic' version 2.4.1 from 2010-06-29 (36
times).

'_geom_torsion_publ_flag' value 'NO' changed to 'no'
according to /home/saulius/struct/CIF-dictionaries/cif_core.dic
dictionary named 'cif_core.dic' version 2.4.1 from 2010-06-29 (52
times).

Automatic conversion script
Id: cif_fix_values 1715 2011-07-08 13:25:40Z adriana 
;
_cod_original_cell_volume 1303.1(2)
_cod_original_sg_symbol_H-M 'P 21/n'
_cod_database_code 2011728
_cod_database_fobs_code 2011728

loop_
_symmetry_equiv_pos_as_xyz
'x, y, z'
'-x+1/2, y+1/2, -z+1/2'
'-x, -y, -z'
'x-1/2, -y-1/2, z-1/2'

loop_
_atom_site_label
_atom_site_fract_x
_atom_site_fract_y
_atom_site_fract_z
_atom_site_U_iso_or_equiv
_atom_site_adp_type
_atom_site_calc_flag
_atom_site_refinement_flags
_atom_site_occupancy
_atom_site_disorder_assembly
_atom_site_disorder_group
_atom_site_type_symbol
Br1 .00808(4) .25356(6) .38037(3) .07479(17) Uani d . 1 . . Br
Br2 .16165(4) .33724(6) 1.21201(3) .07808(17) Uani d . 1 . . Br
F1 .24482(16) .4064(3) .75691(15) .0819(7) Uani d . 1 . . F
F2 .20354(17) .3901(3) .55120(15) .0882(7) Uani d . 1 . . F
F3 -.13140(16) .1556(3) .50474(14) .0815(7) Uani d . 1 . . F
F4 -.09114(15) .1777(3) .70977(14) .0722(6) Uani d . 1 . . F
F5 .12490(19) .6121(2) .85467(14) .0769(6) Uani d . 1 . . F
F6 .1591(2) .6334(3) 1.05885(15) .0901(7) Uani d . 1 . . F
F7 .11549(17) .0120(3) 1.07033(14) .0738(6) Uani d . 1 . . F
F8 .07749(16) -.0078(2) .86526(14) .0644(5) Uani d . 1 . . F
C1 .0785(3) .2903(4) .7403(2) .0444(8) Uani d . 1 . . C
C2 .1509(3) .3435(5) .6956(2) .0526(9) Uani d . 1 . . C
C3 .1308(3) .3344(5) .5899(2) .0543(9) Uani d . 1 . . C
C4 .0362(3) .2704(4) .5244(2) .0500(9) Uani d . 1 . . C
C5 -.0381(3) .2171(5) .5662(2) .0551(9) Uani d . 1 . . C
C6 -.0164(3) .2291(5) .6720(2) .0500(9) Uani d . 1 . . C
C7 .0998(2) .3022(4) .8540(2) .0450(8) Uani d . 1 . . C
C8 .1222(3) .4616(4) .9070(2) .0511(9) Uani d . 1 . . C
C9 .1399(3) .4735(5) 1.0123(2) .0563(10) Uani d . 1 . . C
C10 .1378(3) .3231(5) 1.0689(2) .0523(9) Uani d . 1 . . C
C11 .1169(3) .1623(5) 1.0177(2) .0495(8) Uani d . 1 . . C
C12 .0976(3) .1520(4) .9122(2) .0470(8) Uani d . 1 . . C

loop_
_atom_site_aniso_label
_atom_site_aniso_U_11
_atom_site_aniso_U_22
_atom_site_aniso_U_33
_atom_site_aniso_U_12
_atom_site_aniso_U_13
_atom_site_aniso_U_23
Br1 .1068(4) .0737(3) .04339(19) .0117(2) .0255(2) .00436(19)
Br2 .0805(3) .1114(4) .04391(19) .0016(3) .02354(19) -.0027(2)
F1 .0520(13) .1236(18) .0630(11) -.0243(13) .0110(10) .0025(12)
F2 .0689(15) .134(2) .0734(13) -.0079(14) .0395(12) .0194(13)
F3 .0609(14) .1106(18) .0569(11) -.0268(13) .0000(10) -.0056(12)
F4 .0522(13) .1052(17) .0623(11) -.0198(12) .0238(10) -.0016(11)
F5 .1178(18) .0475(12) .0552(10) -.0099(12) .0171(11) .0078(10)
F6 .136(2) .0627(14) .0615(12) -.0104(14) .0222(13) -.0185(11)
F7 .0912(16) .0679(14) .0626(11) -.0008(12) .0272(11) .0198(11)
F8 .0840(15) .0437(11) .0657(11) -.0028(11) .0261(11) -.0030(10)
C1 .043(2) .044(2) .0436(16) .0021(16) .0115(16) .0034(14)
C2 .033(2) .065(2) .0549(19) -.0044(18) .0088(17) .0025(18)
C3 .049(2) .069(2) .0508(18) .004(2) .0252(18) .0115(18)
C4 .062(3) .043(2) .0448(17) .0098(18) .0193(18) .0043(15)
C5 .047(2) .065(3) .0454(17) -.0050(19) .0052(17) -.0004(16)
C6 .038(2) .060(2) .0529(18) -.0037(17) .0167(17) .0008(17)
C7 .047(2) .044(2) .0411(16) .0004(16) .0117(15) -.0014(14)
C8 .058(2) .044(2) .0457(17) -.0008(18) .0100(16) .0085(16)
C9 .062(2) .053(2) .0472(18) .0009(19) .0100(18) -.0068(18)
C10 .045(2) .071(2) .0398(16) .0047(19) .0123(15) .0024(18)
C11 .048(2) .052(2) .0507(17) .0032(18) .0192(16) .0127(19)
C12 .047(2) .046(2) .0492(17) .0041(17) .0187(15) .0042(17)

loop_
_atom_type_symbol
_atom_type_description
_atom_type_scat_dispersion_real
_atom_type_scat_dispersion_imag
_atom_type_scat_source
C C .0033 .0016 'International Tables Vol C Tables 4.2.6.8 and 6.1.1.4'
Br Br -.2901 2.4595 'International Tables Vol C Tables 4.2.6.8 and 6.1.1.4'
F F .0171 .0103 'International Tables Vol C Tables 4.2.6.8 and 6.1.1.4'

loop_
_geom_angle_atom_site_label_1
_geom_angle_atom_site_label_2
_geom_angle_atom_site_label_3
_geom_angle
_geom_angle_publ_flag
C6 C1 C2 115.8(3) no
C6 C1 C7 121.8(3) no
C2 C1 C7 122.4(3) no
F1 C2 C3 118.1(3) no
F1 C2 C1 119.3(3) no
C3 C2 C1 122.5(3) no
F2 C3 C4 120.0(3) no
F2 C3 C2 119.7(3) no
C4 C3 C2 120.2(3) no
C3 C4 C5 118.8(3) no
C3 C4 Br1 120.9(3) no
C5 C4 Br1 120.3(3) no
F3 C5 C6 119.7(3) no
F3 C5 C4 120.5(3) no
C6 C5 C4 119.8(3) no
F4 C6 C5 118.1(3) no
F4 C6 C1 119.1(3) no
C5 C6 C1 122.9(3) no
C8 C7 C12 116.5(3) no
C8 C7 C1 122.2(3) no
C12 C7 C1 121.3(3) no
F5 C8 C7 119.3(3) no
F5 C8 C9 118.4(3) no
C7 C8 C9 122.2(3) no
F6 C9 C10 120.3(3) no
F6 C9 C8 119.2(3) no
C10 C9 C8 120.4(3) no
C11 C10 C9 118.2(3) no
C11 C10 Br2 120.9(3) no
C9 C10 Br2 120.9(3) no
F7 C11 C10 120.2(3) no
F7 C11 C12 118.8(3) no
C10 C11 C12 121.0(3) no
F8 C12 C11 119.0(3) no
F8 C12 C7 119.4(3) no
C11 C12 C7 121.5(3) no

loop_
_geom_bond_atom_site_label_1
_geom_bond_atom_site_label_2
_geom_bond_site_symmetry_2
_geom_bond_distance
_geom_bond_publ_flag
Br1 C4 . 1.876(3) no
Br2 C10 . 1.872(3) no
F1 C2 . 1.343(3) no
F2 C3 . 1.337(4) no
F3 C5 . 1.334(4) no
F4 C6 . 1.343(4) no
F5 C8 . 1.344(3) no
F6 C9 . 1.340(4) no
F7 C11 . 1.341(3) no
F8 C12 . 1.342(4) no
C1 C6 . 1.379(4) no
C1 C2 . 1.382(4) no
C1 C7 . 1.483(4) no
C2 C3 . 1.377(4) no
C3 C4 . 1.370(4) no
C4 C5 . 1.380(5) no
C5 C6 . 1.376(4) no
C7 C8 . 1.377(4) no
C7 C12 . 1.386(4) no
C8 C9 . 1.378(4) no
C9 C10 . 1.374(4) no
C10 C11 . 1.373(4) no
C11 C12 . 1.376(4) no

loop_
_geom_torsion_atom_site_label_1
_geom_torsion_atom_site_label_2
_geom_torsion_atom_site_label_3
_geom_torsion_atom_site_label_4
_geom_torsion
_geom_torsion_publ_flag
C6 C1 C2 F1 179.3(3) no
C7 C1 C2 F1 .9(5) no
C6 C1 C2 C3 -.8(5) no
C7 C1 C2 C3 -179.3(3) no
F1 C2 C3 F2 -1.0(5) no
C1 C2 C3 F2 179.1(3) no
F1 C2 C3 C4 179.7(3) no
C1 C2 C3 C4 -.1(6) no
F2 C3 C4 C5 -178.7(3) no
C2 C3 C4 C5 .5(5) no
F2 C3 C4 Br1 1.7(5) no
C2 C3 C4 Br1 -179.1(3) no
C3 C4 C5 F3 179.4(3) no
Br1 C4 C5 F3 -1.0(5) no
C3 C4 C5 C6 .1(5) no
Br1 C4 C5 C6 179.6(3) no
F3 C5 C6 F4 .0(5) no
C4 C5 C6 F4 179.3(3) no
F3 C5 C6 C1 179.6(3) no
C4 C5 C6 C1 -1.1(5) no
C2 C1 C6 F4 -179.0(3) no
C7 C1 C6 F4 -.5(5) no
C2 C1 C6 C5 1.4(5) no
C7 C1 C6 C5 179.9(3) no
C6 C1 C7 C8 -118.9(4) no
C2 C1 C7 C8 59.4(5) no
C6 C1 C7 C12 60.7(4) no
C2 C1 C7 C12 -121.0(4) no
C12 C7 C8 F5 -179.6(3) no
C1 C7 C8 F5 .1(5) no
C12 C7 C8 C9 -1.1(5) no
C1 C7 C8 C9 178.6(3) no
F5 C8 C9 F6 -.1(5) no
C7 C8 C9 F6 -178.6(3) no
F5 C8 C9 C10 179.9(3) no
C7 C8 C9 C10 1.4(6) no
F6 C9 C10 C11 179.5(3) no
C8 C9 C10 C11 -.5(5) no
F6 C9 C10 Br2 .0(5) no
C8 C9 C10 Br2 180.0(3) no
C9 C10 C11 F7 179.2(3) no
Br2 C10 C11 F7 -1.4(5) no
C9 C10 C11 C12 -.6(5) no
Br2 C10 C11 C12 178.9(3) no
F7 C11 C12 F8 .3(5) no
C10 C11 C12 F8 -180.0(3) no
F7 C11 C12 C7 -178.8(3) no
C10 C11 C12 C7 .9(5) no
C8 C7 C12 F8 -179.2(3) no
C1 C7 C12 F8 1.2(5) no
C8 C7 C12 C11 -.1(5) no
C1 C7 C12 C11 -179.7(3) no

loop_
_cod_related_entry_id
_cod_related_entry_database
_cod_related_entry_code
1 ChemSpider 74541
